data_1550103
loop_
_publ_author_name
'Dandela, Rambabu'
'Tothadi, Srinu'
'Marelli, Udaya Kiran'
'Nangia, Ashwini'

_publ_section_title
;
 Systematic synthesis of a 6-component organic-salt alloy of naftopidil,
 and pentanary, quaternary and ternary multicomponent crystals
;
_journal_issue 6
_journal_name_full IUCrJ
_journal_page_first
;
;
_journal_paper_doi 10.1107/S2052252518014057
_journal_volume 5
_journal_year 2018
_chemical_formula_sum 'C31 H34 N2 O7'
_chemical_formula_weight 546.59
_chemical_name_common 'Naftopidil_2, 6-Dihydroxybenzoic acid_Salt'
_space_group_crystal_system monoclinic
_space_group_IT_number 4
_space_group_name_Hall 'P 2yb'
_space_group_name_H-M_alt 'P 1 21 1'
_symmetry_space_group_name_Hall 'P 2yb'
_symmetry_space_group_name_H-M 'P 1 21 1'
_atom_sites_solution_hydrogens geom
_audit_creation_method SHELXL-2016/6
_cell_angle_alpha 90
_cell_angle_beta 93.290(2)
_cell_angle_gamma 90
_cell_formula_units_Z 4
_cell_length_a 11.4733(3)
_cell_length_b 17.6286(5)
_cell_length_c 13.6530(4)
_cell_measurement_reflns_used 4614
_cell_measurement_temperature 293(2)
_cell_measurement_theta_max 24.3730
_cell_measurement_theta_min 3.7320
_cell_volume 2756.88(13)
_computing_structure_refinement 'SHELXL-2016/6 (Sheldrick, 2016)'
_diffrn_ambient_temperature 293(2)
_diffrn_measured_fraction_theta_full 0.998
_diffrn_measured_fraction_theta_max 0.998
_diffrn_measurement_device_type 'SuperNova, Dual, Cu at zero, Eos'
_diffrn_measurement_method '\w scans'
_diffrn_radiation_type MoK\a
_diffrn_radiation_wavelength 0.71073
_diffrn_reflns_av_R_equivalents 0.0486
_diffrn_reflns_av_unetI/netI 0.0699
_diffrn_reflns_Laue_measured_fraction_full 0.998
_diffrn_reflns_Laue_measured_fraction_max 0.998
_diffrn_reflns_limit_h_max 11
_diffrn_reflns_limit_h_min -13
_diffrn_reflns_limit_k_max 20
_diffrn_reflns_limit_k_min -19
_diffrn_reflns_limit_l_max 16
_diffrn_reflns_limit_l_min -14
_diffrn_reflns_number 11695
_diffrn_reflns_point_group_measured_fraction_full 0.854
_diffrn_reflns_point_group_measured_fraction_max 0.854
_diffrn_reflns_theta_full 24.996
_diffrn_reflns_theta_max 24.996
_diffrn_reflns_theta_min 2.989
_exptl_absorpt_coefficient_mu 0.093
_exptl_absorpt_correction_T_max 1.00000
_exptl_absorpt_correction_T_min 0.52976
_exptl_absorpt_correction_type multi-scan
_exptl_absorpt_process_details
;
CrysAlisPro 1.171.38.43d (Rigaku Oxford Diffraction, 2015)
Empirical absorption correction using spherical harmonics,
 implemented in SCALE3 ABSPACK scaling algorithm.
;
_exptl_crystal_colour colourless
_exptl_crystal_density_diffrn 1.316
_exptl_crystal_description block
_exptl_crystal_F_000 1158
_exptl_crystal_size_max 0.2
_exptl_crystal_size_mid 0.2
_exptl_crystal_size_min 0.1
_refine_diff_density_max 0.205
_refine_diff_density_min -0.188
_refine_diff_density_rms 0.042
_refine_ls_abs_structure_details
;
 Flack x determined using 1864 quotients [(I+)-(I-)]/[(I+)+(I-)]
 (Parsons, Flack and Wagner, Acta Cryst. B69 (2013) 249-259).
;
_refine_ls_abs_structure_Flack -2.6(10)
_refine_ls_extinction_method none
_refine_ls_goodness_of_fit_ref 1.046
_refine_ls_hydrogen_treatment constr
_refine_ls_matrix_type full
_refine_ls_number_parameters 729
_refine_ls_number_reflns 8293
_refine_ls_number_restraints 1
_refine_ls_restrained_S_all 1.046
_refine_ls_R_factor_all 0.0791
_refine_ls_R_factor_gt 0.0607
_refine_ls_shift/su_max 0.000
_refine_ls_shift/su_mean 0.000
_refine_ls_structure_factor_coef Fsqd
_refine_ls_weighting_details 'w=1/[\s^2^(Fo^2^)+(0.0705P)^2^+0.6067P] where P=(Fo^2^+2Fc^2^)/3'
_refine_ls_weighting_scheme calc
_refine_ls_wR_factor_gt 0.1540
_refine_ls_wR_factor_ref 0.1696
_reflns_Friedel_coverage 0.653
_reflns_Friedel_fraction_full 0.700
_reflns_Friedel_fraction_max 0.700
_reflns_number_gt 6342
_reflns_number_total 8293
_reflns_threshold_expression 'I > 2\s(I)'
_cod_data_source_file ed5016.cif
_cod_data_source_block 16
_cod_depositor_comments
;

2019-01-24
Z value and formula fixed to values more according to usual
chemical conventions.                 miguel
;
_cod_original_formula_sum 'C62 H67 N4 O14'
_cod_original_formula_weight 1092.19
_cod_original_formula_units_Z 2
_cod_original_cell_volume 2756.89(13)
_cod_database_code 1550103
_shelx_shelxl_version_number 2016/6
_shelx_space_group_comment
;
The symmetry employed for this shelxl refinement is uniquely defined
by the following loop, which should always be used as a source of
symmetry information in preference to the above space-group names.
They are only intended as comments.
;

loop_
_space_group_symop_operation_xyz
'x, y, z'
'-x, y+1/2, -z'

loop_
_atom_site_label
_atom_site_type_symbol
_atom_site_fract_x
_atom_site_fract_y
_atom_site_fract_z
_atom_site_U_iso_or_equiv
_atom_site_adp_type
_atom_site_occupancy
_atom_site_site_symmetry_order
_atom_site_calc_flag
_atom_site_refinement_flags_posn
_atom_site_refinement_flags_adp
N19 N 0.4378(4) 0.5031(3) 0.2998(3) 0.0444(10) Uani 1 1 d . .
H19 H 0.416330 0.555730 0.284061 0.053 Uiso 1 1 calc R U
N16 N 0.2568(4) 0.4084(3) 0.2140(3) 0.0471(11) Uani 1 1 d . .
N45 N 0.6262(4) 0.2902(3) 0.2884(3) 0.0507(11) Uani 1 1 d . .
O57 O 0.7376(4) 0.4057(2) 0.2035(3) 0.0634(11) Uani 1 1 d . .
O14 O 0.5110(4) 0.6210(2) 0.4355(3) 0.0623(11) Uani 1 1 d . .
H14 H 0.537467 0.638531 0.385777 0.093 Uiso 1 1 calc R U
C18 C 0.4500(5) 0.4613(3) 0.2058(4) 0.0495(13) Uani 1 1 d . .
H18A H 0.486620 0.412563 0.219637 0.059 Uiso 1 1 calc R U
H18B H 0.500263 0.489872 0.164534 0.059 Uiso 1 1 calc R U
N48 N 0.4486(4) 0.1921(3) 0.2011(4) 0.0549(12) Uani 1 1 d . .
H48 H 0.480657 0.141370 0.214157 0.066 Uiso 1 1 calc R U
O28 O 0.1523(4) 0.2982(3) 0.3086(3) 0.0726(13) Uani 1 1 d . .
O11 O 0.7496(3) 0.5847(3) 0.4383(3) 0.0634(11) Uani 1 1 d . .
C17 C 0.3335(5) 0.4489(4) 0.1514(4) 0.0529(14) Uani 1 1 d . .
H17A H 0.299065 0.497370 0.132627 0.064 Uiso 1 1 calc R U
H17B H 0.343893 0.419805 0.092238 0.064 Uiso 1 1 calc R U
C22 C 0.1557(5) 0.3727(3) 0.1670(4) 0.0503(13) Uani 1 1 d . .
O43 O 0.3941(5) 0.0788(3) 0.0540(3) 0.0747(13) Uani 1 1 d . .
H43 H 0.367779 0.048732 0.092827 0.112 Uiso 1 1 calc R U
C49 C 0.4385(6) 0.2303(4) 0.2973(4) 0.0630(17) Uani 1 1 d . .
H49A H 0.392217 0.198849 0.338592 0.076 Uiso 1 1 calc R U
H49B H 0.398063 0.278187 0.287157 0.076 Uiso 1 1 calc R U
C46 C 0.6459(5) 0.2487(4) 0.1975(4) 0.0554(15) Uani 1 1 d . .
H46A H 0.684524 0.200960 0.213436 0.066 Uiso 1 1 calc R U
H46B H 0.696614 0.278206 0.157665 0.066 Uiso 1 1 calc R U
C47 C 0.5329(5) 0.2337(4) 0.1408(4) 0.0579(15) Uani 1 1 d . .
H47A H 0.547681 0.203981 0.083069 0.069 Uiso 1 1 calc R U
H47B H 0.498601 0.281577 0.119065 0.069 Uiso 1 1 calc R U
C13 C 0.5540(5) 0.5472(4) 0.4512(4) 0.0529(14) Uani 1 1 d . .
H13 H 0.501491 0.521105 0.494208 0.064 Uiso 1 1 calc R U
C51 C 0.7288(5) 0.3214(3) 0.3363(4) 0.0560(15) Uani 1 1 d . .
C27 C 0.1027(5) 0.3142(4) 0.2178(5) 0.0542(14) Uani 1 1 d . .
C50 C 0.5548(6) 0.2446(4) 0.3488(4) 0.0625(16) Uani 1 1 d . .
H50A H 0.544290 0.270512 0.410300 0.075 Uiso 1 1 calc R U
H50B H 0.593445 0.196627 0.363337 0.075 Uiso 1 1 calc R U
C42 C 0.3270(6) 0.1461(4) 0.0522(5) 0.0686(17) Uani 1 1 d . .
H42 H 0.361691 0.181680 0.007005 0.082 Uiso 1 1 calc R U
C21 C 0.2333(5) 0.4567(4) 0.2982(4) 0.0541(14) Uani 1 1 d . .
H21A H 0.176533 0.432274 0.337780 0.065 Uiso 1 1 calc R U
H21B H 0.201235 0.504842 0.275329 0.065 Uiso 1 1 calc R U
C44 C 0.3308(6) 0.1826(4) 0.1524(5) 0.0664(17) Uani 1 1 d . .
H44A H 0.294276 0.232070 0.146291 0.080 Uiso 1 1 calc R U
H44B H 0.284357 0.152089 0.194654 0.080 Uiso 1 1 calc R U
C20 C 0.3442(5) 0.4695(4) 0.3584(4) 0.0526(14) Uani 1 1 d . .
H20A H 0.371514 0.421597 0.385989 0.063 Uiso 1 1 calc R U
H20B H 0.329159 0.503277 0.412302 0.063 Uiso 1 1 calc R U
C15 C 0.5539(5) 0.5035(3) 0.3562(4) 0.0498(13) Uani 1 1 d . .
H15A H 0.611664 0.525467 0.315441 0.060 Uiso 1 1 calc R U
H15B H 0.577004 0.451578 0.370492 0.060 Uiso 1 1 calc R U
C1 C 0.8662(5) 0.5890(3) 0.4640(4) 0.0544(14) Uani 1 1 d . .
O40 O 0.1549(5) 0.0777(3) 0.0774(4) 0.0866(15) Uani 1 1 d . .
C52 C 0.7851(5) 0.3815(4) 0.2920(5) 0.0570(15) Uani 1 1 d . .
C23 C 0.1142(5) 0.3906(4) 0.0729(4) 0.0631(16) Uani 1 1 d . .
H23 H 0.149574 0.428818 0.038324 0.076 Uiso 1 1 calc R U
C12 C 0.6753(6) 0.5459(4) 0.5009(4) 0.0658(17) Uani 1 1 d . .
H12A H 0.675508 0.570888 0.564199 0.079 Uiso 1 1 calc R U
H12B H 0.701497 0.494001 0.510867 0.079 Uiso 1 1 calc R U
C25 C -0.0345(6) 0.2958(4) 0.0808(6) 0.079(2) Uani 1 1 d . .
H25 H -0.099094 0.270577 0.052242 0.095 Uiso 1 1 calc R U
C30 C 0.0373(6) 0.0664(4) 0.0779(5) 0.0690(18) Uani 1 1 d . .
C31 C 0.0047(6) 0.0091(4) 0.1438(5) 0.0660(17) Uani 1 1 d . .
C2 C 0.9311(5) 0.6259(3) 0.3943(4) 0.0558(15) Uani 1 1 d . .
C56 C 0.7732(7) 0.2971(5) 0.4268(5) 0.078(2) Uani 1 1 d . .
H56 H 0.737910 0.256549 0.457218 0.094 Uiso 1 1 calc R U
C26 C 0.0070(5) 0.2772(4) 0.1740(6) 0.0690(18) Uani 1 1 d . .
H26 H -0.029740 0.239334 0.208226 0.083 Uiso 1 1 calc R U
C24 C 0.0190(6) 0.3512(5) 0.0300(6) 0.079(2) Uani 1 1 d . .
H24 H -0.008108 0.362802 -0.033752 0.095 Uiso 1 1 calc R U
C3 C 0.8796(5) 0.6598(4) 0.3076(5) 0.0638(17) Uani 1 1 d . .
H3 H 0.799188 0.656686 0.295053 0.077 Uiso 1 1 calc R U
C10 C 0.9177(6) 0.5593(4) 0.5481(5) 0.0656(17) Uani 1 1 d . .
H10 H 0.872627 0.535782 0.593775 0.079 Uiso 1 1 calc R U
C55 C 0.8705(8) 0.3323(6) 0.4739(6) 0.089(2) Uani 1 1 d . .
H55 H 0.898102 0.316149 0.535848 0.107 Uiso 1 1 calc R U
C7 C 1.0546(6) 0.6317(4) 0.4117(5) 0.0678(18) Uani 1 1 d . .
C53 C 0.8832(6) 0.4149(4) 0.3383(6) 0.0716(19) Uani 1 1 d . .
H53 H 0.921230 0.454337 0.307962 0.086 Uiso 1 1 calc R U
C36 C -0.1154(6) -0.0055(4) 0.1538(5) 0.0694(18) Uani 1 1 d . .
C6 C 1.1185(6) 0.6696(5) 0.3414(7) 0.080(2) Uani 1 1 d . .
H6 H 1.199229 0.673081 0.351329 0.096 Uiso 1 1 calc R U
C39 C -0.0464(7) 0.1062(4) 0.0236(6) 0.081(2) Uani 1 1 d . .
H39 H -0.025204 0.142152 -0.021929 0.097 Uiso 1 1 calc R U
C37 C -0.1995(7) 0.0394(5) 0.0995(6) 0.083(2) Uani 1 1 d . .
H37 H -0.278704 0.032167 0.107379 0.100 Uiso 1 1 calc R U
C33 C 0.0539(7) -0.0919(5) 0.2566(5) 0.083(2) Uani 1 1 d . .
H33 H 0.110196 -0.120954 0.290955 0.100 Uiso 1 1 calc R U
C4 C 0.9444(6) 0.6964(5) 0.2431(5) 0.078(2) Uani 1 1 d . .
H4 H 0.908533 0.718619 0.187438 0.094 Uiso 1 1 calc R U
C9 C 1.0394(7) 0.5644(4) 0.5648(6) 0.082(2) Uani 1 1 d . .
H9 H 1.074994 0.543847 0.621689 0.098 Uiso 1 1 calc R U
C35 C -0.1460(7) -0.0662(5) 0.2162(5) 0.080(2) Uani 1 1 d . .
H35 H -0.224417 -0.077331 0.222501 0.096 Uiso 1 1 calc R U
C8 C 1.1053(7) 0.5991(5) 0.4989(7) 0.086(2) Uani 1 1 d . .
H8 H 1.185756 0.601619 0.511225 0.103 Uiso 1 1 calc R U
C38 C -0.1644(8) 0.0916(5) 0.0377(7) 0.089(2) Uani 1 1 d . .
H38 H -0.220684 0.119841 0.002154 0.107 Uiso 1 1 calc R U
C32 C 0.0866(6) -0.0348(4) 0.1978(5) 0.0715(19) Uani 1 1 d . .
H32 H 0.165635 -0.024583 0.193258 0.086 Uiso 1 1 calc R U
C34 C -0.0656(7) -0.1072(5) 0.2655(5) 0.082(2) Uani 1 1 d . .
H34 H -0.088071 -0.146185 0.306181 0.098 Uiso 1 1 calc R U
C54 C 0.9239(7) 0.3894(5) 0.4293(6) 0.086(2) Uani 1 1 d . .
H54 H 0.989177 0.412150 0.460373 0.103 Uiso 1 1 calc R U
C5 C 1.0663(7) 0.7011(5) 0.2601(7) 0.089(2) Uani 1 1 d . .
H5 H 1.110973 0.725921 0.215242 0.107 Uiso 1 1 calc R U
C59 C 0.5258(5) 0.2480(3) 0.8586(4) 0.0434(12) Uani 1 1 d . .
O67 O 0.4234(4) 0.1563(3) 0.7613(3) 0.0698(13) Uani 1 1 d . .
O78 O 0.6261(4) 0.5036(3) 0.7631(3) 0.0718(12) Uani 1 1 d . .
C70 C 0.4828(5) 0.4370(3) 0.6660(4) 0.0469(12) Uani 1 1 d . .
C65 C 0.5199(5) 0.1773(3) 0.8010(4) 0.0505(13) Uani 1 1 d . .
O66 O 0.6127(4) 0.1399(2) 0.7907(3) 0.0645(11) Uani 1 1 d . .
O79 O 0.6616(4) 0.3714(3) 0.6990(3) 0.0721(12) Uani 1 1 d . .
H79 H 0.691795 0.330154 0.688944 0.108 Uiso 1 1 calc R U
O69 O 0.7322(4) 0.2364(3) 0.8928(4) 0.0718(13) Uani 1 1 d . .
H69 H 0.720743 0.199660 0.856804 0.108 Uiso 1 1 calc R U
C71 C 0.3709(5) 0.4358(4) 0.6202(4) 0.0549(14) Uani 1 1 d . .
O77 O 0.4591(4) 0.5612(3) 0.7262(4) 0.0759(13) Uani 1 1 d . .
C60 C 0.6318(5) 0.2755(3) 0.8992(4) 0.0499(13) Uani 1 1 d . .
C75 C 0.5518(5) 0.3723(4) 0.6579(4) 0.0511(14) Uani 1 1 d . .
O80 O 0.3025(4) 0.4984(3) 0.6170(4) 0.0820(14) Uani 1 1 d . .
H80 H 0.321527 0.526133 0.663407 0.123 Uiso 1 1 calc R U
O68 O 0.3194(4) 0.2687(3) 0.8329(4) 0.0774(14) Uani 1 1 d . .
H68 H 0.327742 0.233317 0.794990 0.116 Uiso 1 1 calc R U
C76 C 0.5254(6) 0.5045(4) 0.7218(4) 0.0560(14) Uani 1 1 d . .
C64 C 0.4248(5) 0.2924(3) 0.8692(4) 0.0480(13) Uani 1 1 d . .
C74 C 0.5102(6) 0.3082(4) 0.6102(4) 0.0601(15) Uani 1 1 d . .
H74 H 0.557478 0.265583 0.605899 0.072 Uiso 1 1 calc R U
C63 C 0.4316(6) 0.3607(4) 0.9186(4) 0.0640(17) Uani 1 1 d . .
H63 H 0.364691 0.389381 0.926042 0.077 Uiso 1 1 calc R U
C73 C 0.3996(6) 0.3077(4) 0.5693(4) 0.0658(17) Uani 1 1 d . .
H73 H 0.371413 0.264218 0.537610 0.079 Uiso 1 1 calc R U
C62 C 0.5379(6) 0.3859(4) 0.9568(4) 0.0630(17) Uani 1 1 d . .
H62 H 0.542112 0.432320 0.989156 0.076 Uiso 1 1 calc R U
C72 C 0.3276(6) 0.3707(4) 0.5738(4) 0.0655(17) Uani 1 1 d . .
H72 H 0.251547 0.369337 0.546286 0.079 Uiso 1 1 calc R U
C61 C 0.6374(6) 0.3449(4) 0.9486(4) 0.0598(16) Uani 1 1 d . .
H61 H 0.708342 0.362950 0.975533 0.072 Uiso 1 1 calc R U
C58 C 0.7904(7) 0.4677(4) 0.1568(6) 0.084(2) Uani 1 1 d . .
H58A H 0.791964 0.511013 0.199544 0.125 Uiso 1 1 calc R U
H58B H 0.746215 0.479690 0.096962 0.125 Uiso 1 1 calc R U
H58C H 0.868723 0.454468 0.142365 0.125 Uiso 1 1 calc R U
C41 C 0.2003(6) 0.1342(4) 0.0174(5) 0.0726(19) Uani 1 1 d . .
H41 H 0.160216 0.159503 -0.033945 0.087 Uiso 1 1 calc R U
C29 C 0.1094(7) 0.2331(5) 0.3591(6) 0.092(2) Uani 1 1 d . .
H29A H 0.154942 0.225920 0.419530 0.138 Uiso 1 1 calc R U
H29B H 0.115464 0.188936 0.318597 0.138 Uiso 1 1 calc R U
H29C H 0.029160 0.241156 0.372705 0.138 Uiso 1 1 calc R U

loop_
_atom_site_aniso_label
_atom_site_aniso_U_11
_atom_site_aniso_U_22
_atom_site_aniso_U_33
_atom_site_aniso_U_23
_atom_site_aniso_U_13
_atom_site_aniso_U_12
N19 0.056(3) 0.031(2) 0.047(2) 0.0041(19) 0.0106(19) -0.004(2)
N16 0.056(3) 0.039(3) 0.047(2) 0.000(2) 0.0100(19) -0.010(2)
N45 0.064(3) 0.041(3) 0.048(3) 0.000(2) 0.013(2) -0.003(2)
O57 0.069(3) 0.050(3) 0.072(3) 0.003(2) 0.008(2) -0.015(2)
O14 0.079(3) 0.046(3) 0.062(3) -0.0001(19) 0.010(2) 0.002(2)
C18 0.053(3) 0.045(4) 0.051(3) -0.003(2) 0.014(2) -0.003(3)
N48 0.068(3) 0.032(3) 0.066(3) 0.000(2) 0.015(2) -0.009(2)
O28 0.074(3) 0.059(3) 0.086(3) 0.023(2) 0.015(2) -0.016(2)
O11 0.061(2) 0.073(3) 0.056(2) 0.015(2) -0.0060(18) -0.010(2)
C17 0.067(4) 0.044(4) 0.049(3) 0.000(3) 0.011(2) -0.011(3)
C22 0.052(3) 0.038(3) 0.062(3) -0.005(3) 0.007(2) -0.005(3)
O43 0.104(4) 0.053(3) 0.068(3) -0.007(2) 0.009(2) 0.007(3)
C49 0.083(4) 0.044(4) 0.065(4) -0.007(3) 0.030(3) -0.009(3)
C46 0.072(4) 0.042(4) 0.053(3) -0.006(3) 0.016(3) -0.005(3)
C47 0.080(4) 0.038(3) 0.057(3) -0.003(3) 0.016(3) -0.015(3)
C13 0.061(3) 0.047(4) 0.052(3) 0.011(3) 0.003(2) -0.010(3)
C51 0.073(4) 0.040(3) 0.055(4) -0.005(3) 0.005(3) 0.003(3)
C27 0.055(3) 0.040(4) 0.069(4) 0.001(3) 0.010(3) 0.000(3)
C50 0.085(5) 0.050(4) 0.055(4) -0.003(3) 0.021(3) -0.012(3)
C42 0.094(5) 0.046(4) 0.066(4) 0.003(3) 0.012(3) 0.002(4)
C21 0.058(3) 0.046(4) 0.060(3) -0.002(3) 0.018(3) -0.006(3)
C44 0.072(4) 0.046(4) 0.081(4) -0.004(3) 0.006(3) -0.008(3)
C20 0.063(4) 0.047(4) 0.050(3) -0.003(3) 0.020(3) -0.010(3)
C15 0.051(3) 0.042(3) 0.057(3) 0.004(3) 0.003(2) -0.004(3)
C1 0.060(4) 0.041(4) 0.061(3) -0.003(3) -0.008(3) 0.002(3)
O40 0.090(4) 0.070(4) 0.098(4) 0.033(3) -0.009(3) -0.019(3)
C52 0.063(4) 0.042(4) 0.066(4) -0.010(3) 0.007(3) 0.003(3)
C23 0.071(4) 0.058(4) 0.059(4) 0.001(3) -0.001(3) 0.001(3)
C12 0.084(4) 0.064(5) 0.049(3) 0.008(3) -0.003(3) -0.014(4)
C25 0.063(4) 0.062(5) 0.111(6) -0.024(5) -0.009(4) -0.002(4)
C30 0.077(5) 0.050(4) 0.077(4) 0.003(3) -0.012(3) -0.010(3)
C31 0.083(5) 0.048(4) 0.065(4) -0.008(3) -0.008(3) -0.011(3)
C2 0.058(3) 0.044(4) 0.064(4) -0.014(3) -0.002(3) 0.000(3)
C56 0.103(5) 0.065(5) 0.065(4) -0.002(4) -0.003(4) -0.003(4)
C26 0.058(4) 0.044(4) 0.106(6) -0.004(4) 0.016(4) -0.004(3)
C24 0.079(5) 0.072(5) 0.083(5) -0.006(4) -0.009(4) -0.009(4)
C3 0.057(4) 0.065(5) 0.069(4) -0.005(3) 0.000(3) -0.003(3)
C10 0.075(4) 0.053(4) 0.067(4) -0.002(3) -0.015(3) 0.003(3)
C55 0.102(6) 0.087(7) 0.077(5) -0.011(5) -0.020(4) 0.012(5)
C7 0.059(4) 0.050(4) 0.094(5) -0.018(4) -0.002(3) 0.011(3)
C53 0.067(4) 0.053(4) 0.094(5) -0.023(4) 0.001(4) -0.006(3)
C36 0.075(4) 0.066(5) 0.066(4) -0.024(4) -0.006(3) -0.010(4)
C6 0.051(4) 0.073(5) 0.117(7) -0.012(5) 0.010(4) -0.001(3)
C39 0.108(6) 0.049(4) 0.083(5) 0.002(4) -0.016(4) -0.001(4)
C37 0.078(5) 0.070(6) 0.100(6) -0.024(5) -0.007(4) -0.002(4)
C33 0.098(6) 0.074(5) 0.076(5) 0.025(4) -0.009(4) -0.024(4)
C4 0.081(5) 0.089(6) 0.066(4) -0.003(4) 0.011(4) -0.003(4)
C9 0.086(5) 0.059(5) 0.096(5) -0.001(4) -0.038(4) 0.011(4)
C35 0.089(5) 0.079(6) 0.072(4) -0.020(4) 0.013(4) -0.034(5)
C8 0.060(4) 0.064(5) 0.132(7) -0.001(5) -0.029(4) 0.008(4)
C38 0.103(6) 0.056(5) 0.104(6) -0.009(4) -0.034(5) 0.004(4)
C32 0.066(4) 0.070(5) 0.077(4) 0.016(4) -0.012(3) -0.020(3)
C34 0.097(6) 0.081(6) 0.065(4) 0.011(4) 0.001(4) -0.030(5)
C54 0.082(5) 0.076(6) 0.098(6) -0.032(5) -0.014(4) 0.006(4)
C5 0.079(5) 0.087(6) 0.104(6) -0.002(5) 0.033(5) -0.011(4)
C59 0.057(3) 0.037(3) 0.037(3) 0.003(2) 0.006(2) 0.005(2)
O67 0.069(3) 0.065(3) 0.075(3) -0.028(2) -0.003(2) -0.001(2)
O78 0.078(3) 0.063(3) 0.073(3) -0.018(2) -0.007(2) -0.001(2)
C70 0.062(3) 0.037(3) 0.041(3) 0.006(2) 0.009(2) 0.003(3)
C65 0.061(4) 0.044(3) 0.046(3) -0.005(2) 0.003(3) 0.000(3)
O66 0.066(3) 0.046(3) 0.081(3) -0.020(2) 0.003(2) 0.011(2)
O79 0.071(3) 0.065(3) 0.079(3) -0.005(3) -0.003(2) 0.015(2)
O69 0.054(2) 0.073(4) 0.088(3) -0.019(3) -0.001(2) 0.006(2)
C71 0.064(4) 0.049(4) 0.052(3) 0.010(3) 0.009(3) -0.001(3)
O77 0.092(3) 0.037(3) 0.099(3) -0.005(2) 0.005(3) 0.010(2)
C60 0.063(4) 0.042(3) 0.045(3) 0.001(2) 0.011(2) -0.001(3)
C75 0.062(3) 0.051(4) 0.041(3) 0.006(3) 0.009(2) 0.001(3)
O80 0.073(3) 0.067(4) 0.105(4) 0.019(3) -0.003(3) 0.017(3)
O68 0.062(3) 0.090(4) 0.079(3) -0.034(3) -0.005(2) 0.018(2)
C76 0.075(4) 0.044(4) 0.050(3) 0.003(3) 0.009(3) -0.001(3)
C64 0.060(3) 0.046(3) 0.039(3) 0.000(2) 0.003(2) 0.007(3)
C74 0.082(4) 0.043(4) 0.056(3) -0.009(3) 0.008(3) 0.002(3)
C63 0.090(5) 0.054(4) 0.048(3) -0.009(3) 0.003(3) 0.025(4)
C73 0.095(5) 0.055(4) 0.047(3) -0.003(3) 0.005(3) -0.015(4)
C62 0.101(5) 0.040(4) 0.050(3) -0.011(3) 0.011(3) -0.002(3)
C72 0.067(4) 0.073(5) 0.055(4) 0.015(3) 0.000(3) -0.015(4)
C61 0.074(4) 0.053(4) 0.054(3) -0.010(3) 0.012(3) -0.012(3)
C58 0.100(6) 0.062(5) 0.090(5) 0.004(4) 0.016(4) -0.028(4)
C41 0.090(5) 0.060(5) 0.067(4) 0.020(3) -0.008(3) -0.008(4)
C29 0.098(6) 0.068(6) 0.113(6) 0.030(5) 0.036(5) -0.013(4)

loop_
_atom_type_symbol
_atom_type_description
_atom_type_scat_dispersion_real
_atom_type_scat_dispersion_imag
_atom_type_scat_source
C C 0.0033 0.0016 'International Tables Vol C Tables 4.2.6.8 and 6.1.1.4'
H H 0.0000 0.0000 'International Tables Vol C Tables 4.2.6.8 and 6.1.1.4'
N N 0.0061 0.0033 'International Tables Vol C Tables 4.2.6.8 and 6.1.1.4'
O O 0.0106 0.0060 'International Tables Vol C Tables 4.2.6.8 and 6.1.1.4'

loop_
_geom_angle_atom_site_label_1
_geom_angle_atom_site_label_2
_geom_angle_atom_site_label_3
_geom_angle
C18 N19 C20 111.6(4)
C18 N19 C15 108.6(4)
C20 N19 C15 111.8(4)
C22 N16 C17 117.0(4)
C22 N16 C21 115.0(4)
C17 N16 C21 108.7(4)
C51 N45 C50 115.8(5)
C51 N45 C46 114.6(4)
C50 N45 C46 109.0(5)
C52 O57 C58 118.7(5)
N19 C18 C17 111.7(4)
C44 N48 C49 109.5(5)
C44 N48 C47 114.2(5)
C49 N48 C47 110.5(4)
C27 O28 C29 117.6(5)
C1 O11 C12 119.1(4)
N16 C17 C18 109.4(5)
C23 C22 C27 119.5(5)
C23 C22 N16 122.8(5)
C27 C22 N16 117.6(5)
N48 C49 C50 112.3(5)
N45 C46 C47 110.7(5)
C46 C47 N48 111.7(5)
O14 C13 C15 111.1(5)
O14 C13 C12 112.9(5)
C15 C13 C12 109.4(5)
C56 C51 C52 117.9(6)
C56 C51 N45 123.0(6)
C52 C51 N45 119.0(5)
O28 C27 C26 125.2(6)
O28 C27 C22 115.6(5)
C26 C27 C22 119.2(6)
N45 C50 C49 110.3(5)
O43 C42 C44 110.7(6)
O43 C42 C41 113.6(6)
C44 C42 C41 108.7(5)
N16 C21 C20 109.2(4)
N48 C44 C42 115.7(5)
C21 C20 N19 112.4(5)
N19 C15 C13 113.6(4)
O11 C1 C10 124.4(6)
O11 C1 C2 113.8(5)
C10 C1 C2 121.8(6)
C30 O40 C41 120.4(5)
O57 C52 C53 122.7(6)
O57 C52 C51 116.8(5)
C53 C52 C51 120.5(6)
C22 C23 C24 119.8(6)
O11 C12 C13 106.9(5)
C24 C25 C26 119.9(6)
O40 C30 C39 125.7(7)
O40 C30 C31 113.9(6)
C39 C30 C31 120.4(7)
C32 C31 C36 118.6(7)
C32 C31 C30 122.4(6)
C36 C31 C30 118.9(6)
C1 C2 C3 123.2(5)
C1 C2 C7 118.9(6)
C3 C2 C7 117.9(6)
C51 C56 C55 121.1(8)
C25 C26 C27 120.9(7)
C25 C24 C23 120.5(7)
C4 C3 C2 121.7(6)
C1 C10 C9 119.4(7)
C54 C55 C56 119.8(8)
C6 C7 C8 124.1(7)
C6 C7 C2 118.2(6)
C8 C7 C2 117.7(7)
C54 C53 C52 119.7(7)
C31 C36 C37 118.9(7)
C31 C36 C35 117.9(7)
C37 C36 C35 123.1(7)
C5 C6 C7 122.1(7)
C30 C39 C38 118.9(8)
C38 C37 C36 119.7(8)
C32 C33 C34 119.8(7)
C3 C4 C5 120.1(7)
C8 C9 C10 120.6(7)
C34 C35 C36 121.7(7)
C9 C8 C7 121.6(7)
C37 C38 C39 123.0(8)
C33 C32 C31 121.6(7)
C35 C34 C33 120.3(7)
C55 C54 C53 121.0(7)
C6 C5 C4 120.1(7)
C60 C59 C64 117.9(5)
C60 C59 C65 121.3(5)
C64 C59 C65 120.7(5)
C71 C70 C75 117.6(5)
C71 C70 C76 120.7(5)
C75 C70 C76 121.6(5)
O67 C65 O66 121.6(5)
O67 C65 C59 119.4(5)
O66 C65 C59 119.0(5)
O80 C71 C72 117.8(6)
O80 C71 C70 121.3(6)
C72 C71 C70 120.9(6)
O69 C60 C59 121.7(5)
O69 C60 C61 117.5(6)
C59 C60 C61 120.7(5)
O79 C75 C74 118.5(6)
O79 C75 C70 119.8(5)
C74 C75 C70 121.7(6)
O78 C76 O77 122.0(6)
O78 C76 C70 119.3(6)
O77 C76 C70 118.7(6)
O68 C64 C63 118.4(5)
O68 C64 C59 121.0(5)
C63 C64 C59 120.6(5)
C73 C74 C75 119.4(6)
C62 C63 C64 119.5(6)
C74 C73 C72 121.5(6)
C61 C62 C63 121.9(6)
C73 C72 C71 118.8(6)
C62 C61 C60 119.3(6)
O40 C41 C42 107.2(5)

loop_
_geom_bond_atom_site_label_1
_geom_bond_atom_site_label_2
_geom_bond_distance
N19 C18 1.495(7)
N19 C20 1.496(6)
N19 C15 1.500(7)
N16 C22 1.438(7)
N16 C17 1.449(7)
N16 C21 1.468(7)
N45 C51 1.424(7)
N45 C50 1.441(7)
N45 C46 1.469(7)
O57 C52 1.366(7)
O57 C58 1.418(8)
O14 C13 1.402(8)
C18 C17 1.507(8)
N48 C44 1.481(8)
N48 C49 1.486(7)
N48 C47 1.498(7)
O28 C27 1.362(7)
O28 C29 1.440(8)
O11 C1 1.365(7)
O11 C12 1.417(7)
C22 C23 1.380(8)
C22 C27 1.401(8)
O43 C42 1.414(8)
C49 C50 1.492(9)
C46 C47 1.495(8)
C13 C15 1.508(8)
C13 C12 1.513(8)
C51 C56 1.378(9)
C51 C52 1.396(9)
C27 C26 1.382(9)
C42 C44 1.509(9)
C42 C41 1.518(9)
C21 C20 1.493(8)
C1 C10 1.366(8)
C1 C2 1.401(9)
O40 C30 1.365(8)
O40 C41 1.408(8)
C52 C53 1.391(9)
C23 C24 1.394(9)
C25 C24 1.365(11)
C25 C26 1.373(10)
C30 C39 1.371(10)
C30 C31 1.418(9)
C31 C32 1.395(9)
C31 C36 1.416(9)
C2 C3 1.425(9)
C2 C7 1.427(8)
C56 C55 1.402(11)
C3 C4 1.349(9)
C10 C9 1.405(10)
C55 C54 1.343(12)
C7 C6 1.409(11)
C7 C8 1.417(11)
C53 C54 1.378(11)
C36 C37 1.422(11)
C36 C35 1.424(11)
C6 C5 1.350(11)
C39 C38 1.403(11)
C37 C38 1.327(11)
C33 C32 1.353(9)
C33 C34 1.410(10)
C4 C5 1.407(11)
C9 C8 1.354(11)
C35 C34 1.325(11)
C59 C60 1.394(8)
C59 C64 1.414(7)
C59 C65 1.474(8)
O67 C65 1.259(7)
O78 C76 1.256(7)
C70 C71 1.395(8)
C70 C75 1.397(8)
C70 C76 1.481(9)
C65 O66 1.267(7)
O79 C75 1.350(7)
O69 C60 1.349(7)
C71 O80 1.354(8)
C71 C72 1.389(9)
O77 C76 1.260(8)
C60 C61 1.397(8)
C75 C74 1.376(9)
O68 C64 1.347(7)
C64 C63 1.379(9)
C74 C73 1.356(9)
C63 C62 1.373(9)
C73 C72 1.387(10)
C62 C61 1.360(9)
